data_7240719
loop_
_publ_author_name
'wang, junjie'
'Wu, Fei-Fan'
'Su, Ning'
'Li, Pan-Pan'
'Wang, Si-Yin'
'Ma, Huiyan'
'Li, Yun-Wu'
'Yu, Mei-Hui'

_publ_section_title
;
 Luminescent coordination polymers constructed from mixed-ligand strategy
 for highly selective luminescence sensing of nitrobenzene, Fe3+ and
 Cr2O72- ions and photodegradation of rhodamine B
;
_journal_name_full CrystEngComm
_journal_paper_doi 10.1039/D0CE00677G
_journal_year 2020
_chemical_formula_sum 'C26 H16 Cd N6 O6'
_chemical_formula_weight 620.85
_space_group_IT_number 15
_space_group_name_Hall '-C 2yc'
_space_group_name_H-M_alt 'C 1 2/c 1'
_symmetry_cell_setting monoclinic
_symmetry_space_group_name_H-M 'C 1 2/c 1'
_atom_sites_solution_hydrogens geom
_atom_sites_solution_primary direct
_atom_sites_solution_secondary difmap
_audit_creation_method SHELXL-97
_audit_update_record
;
2017-09-06 deposited with the CCDC.	2020-06-15 downloaded from the CCDC.
;
_cell_angle_alpha 90.00
_cell_angle_beta 107.36(3)
_cell_angle_gamma 90.00
_cell_formula_units_Z 8
_cell_length_a 23.049(5)
_cell_length_b 10.196(2)
_cell_length_c 21.450(4)
_cell_measurement_reflns_used 7769
_cell_measurement_temperature 293(2)
_cell_measurement_theta_max 28.10
_cell_measurement_theta_min 2.20
_cell_volume 4811.3(18)
_computing_cell_refinement 'Bruker SAINT'
_computing_data_collection 'Bruker APEX2'
_computing_data_reduction 'Bruker SAINT'
_computing_molecular_graphics 'Bruker SHELXTL'
_computing_publication_material 'Bruker SHELXTL'
_computing_structure_refinement 'SHELXL-97 (Sheldrick, 2008)'
_computing_structure_solution 'SHELXS-97 (Sheldrick, 2008)'
_diffrn_ambient_temperature 293(2)
_diffrn_measured_fraction_theta_full 0.996
_diffrn_measured_fraction_theta_max 0.996
_diffrn_measurement_device_type 'Bruker APEX-II CCD'
_diffrn_measurement_method '\f and \w scans'
_diffrn_radiation_monochromator graphite
_diffrn_radiation_source 'fine-focus sealed tube'
_diffrn_radiation_type MoK\a
_diffrn_radiation_wavelength 0.71073
_diffrn_reflns_av_R_equivalents 0.0286
_diffrn_reflns_av_sigmaI/netI 0.0279
_diffrn_reflns_limit_h_max 30
_diffrn_reflns_limit_h_min -27
_diffrn_reflns_limit_k_max 13
_diffrn_reflns_limit_k_min -13
_diffrn_reflns_limit_l_max 28
_diffrn_reflns_limit_l_min -26
_diffrn_reflns_number 20601
_diffrn_reflns_theta_full 28.27
_diffrn_reflns_theta_max 28.27
_diffrn_reflns_theta_min 1.85
_diffrn_standards_decay_% 0
_diffrn_standards_interval_count 0
_diffrn_standards_interval_time 0
_diffrn_standards_number 0
_exptl_absorpt_coefficient_mu 0.965
_exptl_absorpt_correction_type none
_exptl_crystal_colour yellow
_exptl_crystal_density_diffrn 1.714
_exptl_crystal_density_method 'not measured'
_exptl_crystal_description block
_exptl_crystal_F_000 2480
_exptl_crystal_size_max 0.20
_exptl_crystal_size_mid 0.20
_exptl_crystal_size_min 0.20
_refine_diff_density_max 1.222
_refine_diff_density_min -0.853
_refine_diff_density_rms 0.249
_refine_ls_extinction_method none
_refine_ls_goodness_of_fit_ref 0.965
_refine_ls_hydrogen_treatment mixed
_refine_ls_matrix_type full
_refine_ls_number_parameters 352
_refine_ls_number_reflns 5945
_refine_ls_number_restraints 6
_refine_ls_restrained_S_all 1.042
_refine_ls_R_factor_all 0.0443
_refine_ls_R_factor_gt 0.0349
_refine_ls_shift/su_max 0.001
_refine_ls_shift/su_mean 0.000
_refine_ls_structure_factor_coef Fsqd
_refine_ls_weighting_details 'calc w=1/[\s^2^(Fo^2^)+(0.0734P)^2^+11.3097P] where P=(Fo^2^+2Fc^2^)/3'
_refine_ls_weighting_scheme calc
_refine_ls_wR_factor_gt 0.1023
_refine_ls_wR_factor_ref 0.1135
_reflns_number_gt 5062
_reflns_number_total 5945
_reflns_threshold_expression I>2sigma(I)
_cod_data_source_file d0ce00677g2.cif
_cod_data_source_block 1_CCDC6
_cod_depositor_comments
;
The following automatic conversions were performed:

data item '_symmetry_cell_setting' value 'Monoclinic' was changed to
'monoclinic' in accordance with the
/home/data/users/saulius/crontab/automatic-downloads/rss-feeds/RSC/lib/dictionaries/cif_core.dic
dictionary named 'cif_core.dic' version 2.4.2 last updated on
2011-04-26.

Automatic conversion script
Id: cif_fix_values 7556 2019-12-06 15:28:31Z antanas 
;
_cod_original_cell_volume 4811.4(17)
_cod_original_sg_symbol_H-M 'C2/c  '
_cod_database_code 7240719

loop_
_symmetry_equiv_pos_as_xyz
'x, y, z'
'-x, y, -z+1/2'
'x+1/2, y+1/2, z'
'-x+1/2, y+1/2, -z+1/2'
'-x, -y, -z'
'x, -y, z-1/2'
'-x+1/2, -y+1/2, -z'
'x+1/2, -y+1/2, z-1/2'

loop_
_atom_site_label
_atom_site_type_symbol
_atom_site_fract_x
_atom_site_fract_y
_atom_site_fract_z
_atom_site_U_iso_or_equiv
_atom_site_adp_type
_atom_site_occupancy
_atom_site_symmetry_multiplicity
_atom_site_calc_flag
_atom_site_refinement_flags
_atom_site_disorder_assembly
_atom_site_disorder_group
Cd1 Cd 0.031247(10) 0.34853(2) 0.450346(10) 0.02580(9) Uani 1 1 d . . .
O1 O -0.04646(11) 0.2069(2) 0.37717(12) 0.0372(5) Uani 1 1 d . . .
O2 O 0.03139(11) 0.1186(3) 0.45134(11) 0.0368(6) Uani 1 1 d . . .
O3 O 0.02827(12) -0.3710(3) 0.47662(13) 0.0376(6) Uani 1 1 d . . .
O4 O -0.00820(13) -0.4870(2) 0.38541(13) 0.0410(6) Uani 1 1 d . . .
O5 O -0.10212(17) -0.2711(3) 0.17839(15) 0.0647(9) Uani 1 1 d . . .
O6 O -0.1294(5) -0.0783(5) 0.1789(2) 0.209(4) Uani 1 1 d U . .
N1 N 0.11440(12) 0.3483(3) 0.54347(13) 0.0291(6) Uani 1 1 d . . .
N2 N 0.40799(14) 0.1770(3) 0.62083(15) 0.0360(6) Uani 1 1 d . . .
N3 N 0.2844(2) 0.4423(6) 1.02963(18) 0.0759(14) Uani 1 1 d . . .
N4 N 0.32698(12) 0.3014(3) 0.81447(12) 0.0278(5) Uani 1 1 d . . .
H4B H 0.3627 0.2806 0.8388 0.033 Uiso 1 1 calc R . .
N5 N 0.23164(13) 0.3725(3) 0.78524(14) 0.0361(7) Uani 1 1 d . . .
N6 N -0.1021(3) -0.1705(4) 0.2057(2) 0.0852(18) Uani 1 1 d . . .
C1 C 0.14009(16) 0.2341(4) 0.56886(16) 0.0338(7) Uani 1 1 d . . .
H1A H 0.1279 0.1576 0.5450 0.041 Uiso 1 1 calc R . .
C2 C 0.18364(16) 0.2259(4) 0.62877(16) 0.0351(7) Uani 1 1 d . . .
H2A H 0.2011 0.1454 0.6442 0.042 Uiso 1 1 calc R . .
C3 C 0.20120(14) 0.3382(3) 0.66581(16) 0.0292(7) Uani 1 1 d . . .
C4 C 0.17432(16) 0.4560(4) 0.63993(17) 0.0375(7) Uani 1 1 d . . .
H4A H 0.1846 0.5335 0.6635 0.045 Uiso 1 1 calc R . .
C5 C 0.13225(15) 0.4567(4) 0.57894(17) 0.0353(7) Uani 1 1 d . . .
H5A H 0.1154 0.5365 0.5616 0.042 Uiso 1 1 calc R . .
C6 C 0.24647(15) 0.3341(3) 0.73092(16) 0.0296(7) Uani 1 1 d . . .
C7 C 0.30594(14) 0.2906(3) 0.74761(15) 0.0274(6) Uani 1 1 d . . .
C8 C 0.34224(14) 0.2491(3) 0.70608(15) 0.0287(6) Uani 1 1 d . . .
C9 C 0.38919(17) 0.1586(4) 0.72470(18) 0.0385(8) Uani 1 1 d . . .
H9A H 0.3996 0.1208 0.7660 0.046 Uiso 1 1 calc R . .
C10 C 0.42023(18) 0.1253(4) 0.6808(2) 0.0444(9) Uani 1 1 d . . .
H10A H 0.4513 0.0637 0.6937 0.053 Uiso 1 1 calc R . .
C11 C 0.36327(17) 0.2648(4) 0.60352(18) 0.0408(8) Uani 1 1 d . . .
H11A H 0.3540 0.3014 0.5620 0.049 Uiso 1 1 calc R . .
C12 C 0.33013(15) 0.3040(4) 0.64366(17) 0.0348(7) Uani 1 1 d . . .
H12A H 0.2997 0.3667 0.6295 0.042 Uiso 1 1 calc R . .
C13 C 0.28112(16) 0.3511(3) 0.83512(16) 0.0308(7) Uani 1 1 d . . .
C14 C 0.28402(17) 0.3792(4) 0.90294(16) 0.0346(7) Uani 1 1 d . . .
C15 C 0.3343(2) 0.3542(5) 0.95511(19) 0.0503(11) Uani 1 1 d . . .
H15A H 0.3689 0.3162 0.9492 0.060 Uiso 1 1 calc R . .
C16 C 0.3315(3) 0.3879(7) 1.0177(2) 0.0737(15) Uani 1 1 d . . .
H16A H 0.3654 0.3704 1.0531 0.088 Uiso 1 1 calc R . .
C17 C 0.2363(3) 0.4639(7) 0.9783(2) 0.0768(17) Uani 1 1 d . . .
H17A H 0.2021 0.5012 0.9856 0.092 Uiso 1 1 calc R . .
C18 C 0.2338(2) 0.4346(5) 0.9149(2) 0.0550(11) Uani 1 1 d . . .
H18A H 0.1988 0.4519 0.8807 0.066 Uiso 1 1 calc R . .
C19 C -0.01354(15) 0.1097(3) 0.40168(16) 0.0284(6) Uani 1 1 d . . .
C20 C -0.02814(15) -0.0226(3) 0.36980(15) 0.0287(6) Uani 1 1 d . . .
C21 C -0.00625(14) -0.1350(3) 0.40557(16) 0.0265(6) Uani 1 1 d . . .
H21A H 0.0166 -0.1279 0.4492 0.032 Uiso 1 1 calc R . .
C22 C -0.01822(15) -0.2591(3) 0.37658(15) 0.0271(6) Uani 1 1 d . . .
C23 C -0.05024(17) -0.2700(3) 0.31110(17) 0.0346(7) Uani 1 1 d . . .
H23A H -0.0580 -0.3518 0.2911 0.041 Uiso 1 1 calc R . .
C24 C -0.0704(2) -0.1574(3) 0.27615(18) 0.0439(9) Uani 1 1 d . . .
C25 C -0.06088(19) -0.0335(3) 0.30372(17) 0.0421(9) Uani 1 1 d . . .
H25A H -0.0759 0.0406 0.2789 0.051 Uiso 1 1 calc R . .
C26 C 0.00266(15) -0.3805(3) 0.41579(17) 0.0303(7) Uani 1 1 d . . .

loop_
_atom_site_aniso_label
_atom_site_aniso_U_11
_atom_site_aniso_U_22
_atom_site_aniso_U_33
_atom_site_aniso_U_23
_atom_site_aniso_U_13
_atom_site_aniso_U_12
Cd1 0.02906(14) 0.02522(14) 0.02148(14) -0.00095(8) 0.00502(9) 0.00150(8)
O1 0.0391(13) 0.0245(11) 0.0403(14) -0.0004(10) 0.0000(11) 0.0001(10)
O2 0.0415(14) 0.0292(12) 0.0323(13) -0.0022(9) -0.0003(11) -0.0040(10)
O3 0.0388(13) 0.0383(14) 0.0358(14) 0.0133(11) 0.0116(11) 0.0101(10)
O4 0.0642(17) 0.0222(11) 0.0412(14) 0.0054(10) 0.0228(13) 0.0115(11)
O5 0.093(3) 0.061(2) 0.0348(16) -0.0142(14) 0.0102(16) -0.0179(18)
O6 0.392(9) 0.080(3) 0.060(3) -0.012(2) -0.077(4) 0.083(5)
N1 0.0274(13) 0.0367(15) 0.0208(13) -0.0013(10) 0.0033(10) 0.0020(10)
N2 0.0379(15) 0.0451(17) 0.0277(15) -0.0005(12) 0.0137(12) 0.0066(13)
N3 0.083(3) 0.119(4) 0.0299(19) -0.020(2) 0.024(2) -0.009(3)
N4 0.0252(12) 0.0364(14) 0.0192(12) -0.0007(11) 0.0025(10) 0.0022(11)
N5 0.0323(14) 0.0529(18) 0.0213(13) -0.0052(12) 0.0055(11) 0.0078(13)
N6 0.150(5) 0.046(2) 0.032(2) -0.0027(17) -0.015(3) 0.016(3)
C1 0.0358(17) 0.0371(18) 0.0247(16) -0.0052(13) 0.0031(13) 0.0000(14)
C2 0.0358(17) 0.0370(18) 0.0271(16) -0.0013(13) 0.0013(13) 0.0091(14)
C3 0.0253(14) 0.0398(18) 0.0210(15) -0.0026(12) 0.0043(12) 0.0047(12)
C4 0.0387(18) 0.0364(18) 0.0312(17) -0.0052(14) 0.0011(14) 0.0045(15)
C5 0.0332(16) 0.0359(18) 0.0324(17) 0.0019(14) 0.0031(14) 0.0023(14)
C6 0.0290(15) 0.0382(18) 0.0200(15) -0.0021(12) 0.0050(12) 0.0043(12)
C7 0.0277(15) 0.0343(17) 0.0191(14) -0.0011(12) 0.0051(12) 0.0025(12)
C8 0.0275(14) 0.0349(17) 0.0220(14) -0.0027(12) 0.0048(12) -0.0023(12)
C9 0.0392(19) 0.049(2) 0.0280(17) 0.0030(14) 0.0107(15) 0.0100(15)
C10 0.041(2) 0.054(2) 0.039(2) 0.0035(17) 0.0139(17) 0.0183(17)
C11 0.0411(19) 0.057(2) 0.0272(17) 0.0082(16) 0.0146(15) 0.0078(17)
C12 0.0323(16) 0.0461(19) 0.0275(16) 0.0048(15) 0.0115(13) 0.0070(14)
C13 0.0329(16) 0.0381(18) 0.0209(15) -0.0014(12) 0.0075(13) 0.0018(13)
C14 0.0413(18) 0.0407(18) 0.0221(16) -0.0045(13) 0.0099(14) -0.0046(15)
C15 0.050(2) 0.072(3) 0.0247(19) -0.0022(17) 0.0051(17) -0.002(2)
C16 0.074(3) 0.114(4) 0.025(2) -0.009(2) 0.003(2) -0.003(3)
C17 0.076(3) 0.117(5) 0.048(3) -0.026(3) 0.034(3) 0.000(3)
C18 0.051(2) 0.083(3) 0.033(2) -0.012(2) 0.0155(18) 0.006(2)
C19 0.0336(16) 0.0233(14) 0.0275(16) 0.0003(12) 0.0078(13) -0.0013(12)
C20 0.0343(16) 0.0235(15) 0.0249(15) 0.0005(12) 0.0036(12) -0.0011(12)
C21 0.0290(15) 0.0262(15) 0.0227(15) 0.0030(11) 0.0054(12) 0.0022(11)
C22 0.0356(16) 0.0222(14) 0.0261(15) 0.0035(11) 0.0129(13) 0.0039(12)
C23 0.053(2) 0.0233(15) 0.0276(16) -0.0018(12) 0.0125(15) 0.0027(14)
C24 0.071(3) 0.0297(18) 0.0232(17) -0.0002(13) 0.0023(17) 0.0054(17)
C25 0.063(2) 0.0252(16) 0.0285(17) 0.0040(13) -0.0019(16) 0.0053(16)
C26 0.0347(16) 0.0278(15) 0.0329(17) 0.0087(13) 0.0168(14) 0.0085(13)

loop_
_atom_type_symbol
_atom_type_description
_atom_type_scat_dispersion_real
_atom_type_scat_dispersion_imag
_atom_type_scat_source
C C 0.0033 0.0016 'International Tables Vol C Tables 4.2.6.8 and 6.1.1.4'
H H 0.0000 0.0000 'International Tables Vol C Tables 4.2.6.8 and 6.1.1.4'
N N 0.0061 0.0033 'International Tables Vol C Tables 4.2.6.8 and 6.1.1.4'
O O 0.0106 0.0060 'International Tables Vol C Tables 4.2.6.8 and 6.1.1.4'
Cd Cd -0.8075 1.2024 'International Tables Vol C Tables 4.2.6.8 and 6.1.1.4'

loop_
_geom_angle_atom_site_label_1
_geom_angle_atom_site_label_2
_geom_angle_atom_site_label_3
_geom_angle
_geom_angle_site_symmetry_1
_geom_angle_site_symmetry_3
_geom_angle_publ_flag
O4 Cd1 N1 128.77(10) 1_565 . ?
O4 Cd1 O2 140.22(9) 1_565 . ?
N1 Cd1 O2 89.59(9) . . ?
O4 Cd1 N2 83.56(10) 1_565 7_556 ?
N1 Cd1 N2 93.40(10) . 7_556 ?
O2 Cd1 N2 84.07(10) . 7_556 ?
O4 Cd1 O3 97.65(9) 1_565 5_556 ?
N1 Cd1 O3 85.62(9) . 5_556 ?
O2 Cd1 O3 95.14(9) . 5_556 ?
N2 Cd1 O3 178.76(9) 7_556 5_556 ?
O4 Cd1 O1 87.64(10) 1_565 . ?
N1 Cd1 O1 143.57(9) . . ?
O2 Cd1 O1 54.48(8) . . ?
N2 Cd1 O1 88.98(10) 7_556 . ?
O3 Cd1 O1 91.35(9) 5_556 . ?
O4 Cd1 C19 113.66(10) 1_565 . ?
N1 Cd1 C19 116.74(10) . . ?
O2 Cd1 C19 27.15(9) . . ?
N2 Cd1 C19 83.37(10) 7_556 . ?
O3 Cd1 C19 96.38(10) 5_556 . ?
O1 Cd1 C19 27.58(9) . . ?
C19 O1 Cd1 87.9(2) . . ?
C19 O2 Cd1 93.8(2) . . ?
C26 O3 Cd1 120.2(2) . 5_556 ?
C26 O4 Cd1 110.6(2) . 1_545 ?
C5 N1 C1 117.5(3) . . ?
C5 N1 Cd1 121.7(2) . . ?
C1 N1 Cd1 120.0(2) . . ?
C11 N2 C10 117.1(3) . . ?
C11 N2 Cd1 116.8(2) . 7_556 ?
C10 N2 Cd1 125.4(2) . 7_556 ?
C16 N3 C17 116.3(4) . . ?
C13 N4 C7 107.6(3) . . ?
C13 N4 H4B 126.2 . . ?
C7 N4 H4B 126.2 . . ?
C13 N5 C6 105.5(3) . . ?
O6 N6 O5 121.9(5) . . ?
O6 N6 C24 117.1(4) . . ?
O5 N6 C24 120.9(4) . . ?
N1 C1 C2 122.7(3) . . ?
N1 C1 H1A 118.6 . . ?
C2 C1 H1A 118.6 . . ?
C1 C2 C3 119.5(3) . . ?
C1 C2 H2A 120.3 . . ?
C3 C2 H2A 120.3 . . ?
C2 C3 C4 117.9(3) . . ?
C2 C3 C6 121.6(3) . . ?
C4 C3 C6 120.6(3) . . ?
C5 C4 C3 119.2(3) . . ?
C5 C4 H4A 120.4 . . ?
C3 C4 H4A 120.4 . . ?
N1 C5 C4 123.2(3) . . ?
N1 C5 H5A 118.4 . . ?
C4 C5 H5A 118.4 . . ?
N5 C6 C7 110.6(3) . . ?
N5 C6 C3 120.9(3) . . ?
C7 C6 C3 128.4(3) . . ?
N4 C7 C6 105.0(3) . . ?
N4 C7 C8 125.0(3) . . ?
C6 C7 C8 129.9(3) . . ?
C9 C8 C12 117.2(3) . . ?
C9 C8 C7 124.0(3) . . ?
C12 C8 C7 118.8(3) . . ?
C8 C9 C10 119.0(3) . . ?
C8 C9 H9A 120.5 . . ?
C10 C9 H9A 120.5 . . ?
N2 C10 C9 123.6(3) . . ?
N2 C10 H10A 118.2 . . ?
C9 C10 H10A 118.2 . . ?
N2 C11 C12 123.5(3) . . ?
N2 C11 H11A 118.3 . . ?
C12 C11 H11A 118.3 . . ?
C11 C12 C8 119.7(3) . . ?
C11 C12 H12A 120.2 . . ?
C8 C12 H12A 120.2 . . ?
N5 C13 N4 111.3(3) . . ?
N5 C13 C14 122.8(3) . . ?
N4 C13 C14 125.9(3) . . ?
C15 C14 C18 118.4(4) . . ?
C15 C14 C13 123.4(3) . . ?
C18 C14 C13 118.2(3) . . ?
C14 C15 C16 117.7(4) . . ?
C14 C15 H15A 121.1 . . ?
C16 C15 H15A 121.1 . . ?
N3 C16 C15 124.5(5) . . ?
N3 C16 H16A 117.7 . . ?
C15 C16 H16A 117.7 . . ?
N3 C17 C18 124.3(5) . . ?
N3 C17 H17A 117.9 . . ?
C18 C17 H17A 117.9 . . ?
C17 C18 C14 118.8(4) . . ?
C17 C18 H18A 120.6 . . ?
C14 C18 H18A 120.6 . . ?
O2 C19 O1 122.7(3) . . ?
O2 C19 C20 118.0(3) . . ?
O1 C19 C20 119.3(3) . . ?
O2 C19 Cd1 59.01(18) . . ?
O1 C19 Cd1 64.56(18) . . ?
C20 C19 Cd1 169.2(2) . . ?
C21 C20 C25 119.5(3) . . ?
C21 C20 C19 119.6(3) . . ?
C25 C20 C19 120.8(3) . . ?
C20 C21 C22 120.7(3) . . ?
C20 C21 H21A 119.7 . . ?
C22 C21 H21A 119.7 . . ?
C23 C22 C21 119.9(3) . . ?
C23 C22 C26 119.4(3) . . ?
C21 C22 C26 120.7(3) . . ?
C24 C23 C22 118.6(3) . . ?
C24 C23 H23A 120.7 . . ?
C22 C23 H23A 120.7 . . ?
C23 C24 C25 123.0(3) . . ?
C23 C24 N6 117.8(3) . . ?
C25 C24 N6 119.2(3) . . ?
C24 C25 C20 118.3(3) . . ?
C24 C25 H25A 120.8 . . ?
C20 C25 H25A 120.8 . . ?
O4 C26 O3 124.2(3) . . ?
O4 C26 C22 116.4(3) . . ?
O3 C26 C22 119.4(3) . . ?

loop_
_geom_bond_atom_site_label_1
_geom_bond_atom_site_label_2
_geom_bond_distance
_geom_bond_site_symmetry_2
_geom_bond_publ_flag
Cd1 O4 2.197(2) 1_565 ?
Cd1 N1 2.319(3) . ?
Cd1 O2 2.344(3) . ?
Cd1 N2 2.374(3) 7_556 ?
Cd1 O3 2.382(3) 5_556 ?
Cd1 O1 2.465(2) . ?
Cd1 C19 2.728(3) . ?
O1 C19 1.264(4) . ?
O2 C19 1.248(4) . ?
O3 C26 1.265(4) . ?
O3 Cd1 2.382(3) 5_556 ?
O4 C26 1.252(4) . ?
O4 Cd1 2.197(2) 1_545 ?
O5 N6 1.181(5) . ?
O6 N6 1.181(6) . ?
N1 C5 1.335(4) . ?
N1 C1 1.346(4) . ?
N2 C11 1.332(5) . ?
N2 C10 1.341(5) . ?
N2 Cd1 2.374(3) 7_556 ?
N3 C16 1.311(7) . ?
N3 C17 1.327(7) . ?
N4 C13 1.360(4) . ?
N4 C7 1.374(4) . ?
N4 H4B 0.8600 . ?
N5 C13 1.328(4) . ?
N5 C6 1.366(4) . ?
N6 C24 1.474(5) . ?
C1 C2 1.377(5) . ?
C1 H1A 0.9300 . ?
C2 C3 1.384(5) . ?
C2 H2A 0.9300 . ?
C3 C4 1.389(5) . ?
C3 C6 1.474(4) . ?
C4 C5 1.377(5) . ?
C4 H4A 0.9300 . ?
C5 H5A 0.9300 . ?
C6 C7 1.382(4) . ?
C7 C8 1.455(4) . ?
C8 C9 1.388(5) . ?
C8 C12 1.400(5) . ?
C9 C10 1.383(5) . ?
C9 H9A 0.9300 . ?
C10 H10A 0.9300 . ?
C11 C12 1.370(5) . ?
C11 H11A 0.9300 . ?
C12 H12A 0.9300 . ?
C13 C14 1.465(4) . ?
C14 C15 1.373(5) . ?
C14 C18 1.379(5) . ?
C15 C16 1.406(6) . ?
C15 H15A 0.9300 . ?
C16 H16A 0.9300 . ?
C17 C18 1.376(6) . ?
C17 H17A 0.9300 . ?
C18 H18A 0.9300 . ?
C19 C20 1.504(4) . ?
C20 C21 1.388(4) . ?
C20 C25 1.397(5) . ?
C21 C22 1.401(4) . ?
C21 H21A 0.9300 . ?
C22 C23 1.382(5) . ?
C22 C26 1.493(4) . ?
C23 C24 1.374(5) . ?
C23 H23A 0.9300 . ?
C24 C25 1.385(5) . ?
C25 H25A 0.9300 . ?

loop_
_geom_torsion_atom_site_label_1
_geom_torsion_atom_site_label_2
_geom_torsion_atom_site_label_3
_geom_torsion_atom_site_label_4
_geom_torsion
_geom_torsion_site_symmetry_1
_geom_torsion_site_symmetry_2
_geom_torsion_site_symmetry_3
_geom_torsion_site_symmetry_4
_geom_torsion_publ_flag
O4 Cd1 O1 C19 161.2(2) 1_565 . . . ?
N1 Cd1 O1 C19 -16.8(3) . . . . ?
O2 Cd1 O1 C19 -5.88(18) . . . . ?
N2 Cd1 O1 C19 77.6(2) 7_556 . . . ?
O3 Cd1 O1 C19 -101.2(2) 5_556 . . . ?
O4 Cd1 O2 C19 -14.5(3) 1_565 . . . ?
N1 Cd1 O2 C19 179.5(2) . . . . ?
N2 Cd1 O2 C19 -87.0(2) 7_556 . . . ?
O3 Cd1 O2 C19 93.9(2) 5_556 . . . ?
O1 Cd1 O2 C19 5.97(18) . . . . ?
O4 Cd1 N1 C5 25.2(3) 1_565 . . . ?
O2 Cd1 N1 C5 -166.3(3) . . . . ?
N2 Cd1 N1 C5 109.6(3) 7_556 . . . ?
O3 Cd1 N1 C5 -71.1(3) 5_556 . . . ?
O1 Cd1 N1 C5 -157.5(2) . . . . ?
C19 Cd1 N1 C5 -166.1(2) . . . . ?
O4 Cd1 N1 C1 -165.4(2) 1_565 . . . ?
O2 Cd1 N1 C1 3.2(3) . . . . ?
N2 Cd1 N1 C1 -80.9(3) 7_556 . . . ?
O3 Cd1 N1 C1 98.3(3) 5_556 . . . ?
O1 Cd1 N1 C1 12.0(3) . . . . ?
C19 Cd1 N1 C1 3.4(3) . . . . ?
C5 N1 C1 C2 -0.5(5) . . . . ?
Cd1 N1 C1 C2 -170.4(3) . . . . ?
N1 C1 C2 C3 1.7(6) . . . . ?
C1 C2 C3 C4 -1.0(5) . . . . ?
C1 C2 C3 C6 178.4(3) . . . . ?
C2 C3 C4 C5 -0.6(5) . . . . ?
C6 C3 C4 C5 179.9(3) . . . . ?
C1 N1 C5 C4 -1.2(5) . . . . ?
Cd1 N1 C5 C4 168.5(3) . . . . ?
C3 C4 C5 N1 1.8(6) . . . . ?
C13 N5 C6 C7 -0.9(4) . . . . ?
C13 N5 C6 C3 177.2(3) . . . . ?
C2 C3 C6 N5 -118.9(4) . . . . ?
C4 C3 C6 N5 60.6(5) . . . . ?
C2 C3 C6 C7 58.9(5) . . . . ?
C4 C3 C6 C7 -121.7(4) . . . . ?
C13 N4 C7 C6 -0.7(4) . . . . ?
C13 N4 C7 C8 176.0(3) . . . . ?
N5 C6 C7 N4 1.0(4) . . . . ?
C3 C6 C7 N4 -176.9(3) . . . . ?
N5 C6 C7 C8 -175.4(3) . . . . ?
C3 C6 C7 C8 6.6(6) . . . . ?
N4 C7 C8 C9 33.0(5) . . . . ?
C6 C7 C8 C9 -151.2(4) . . . . ?
N4 C7 C8 C12 -146.3(3) . . . . ?
C6 C7 C8 C12 29.5(5) . . . . ?
C12 C8 C9 C10 -1.5(5) . . . . ?
C7 C8 C9 C10 179.3(4) . . . . ?
C11 N2 C10 C9 -0.1(6) . . . . ?
Cd1 N2 C10 C9 169.6(3) 7_556 . . . ?
C8 C9 C10 N2 0.8(7) . . . . ?
C10 N2 C11 C12 0.3(6) . . . . ?
Cd1 N2 C11 C12 -170.3(3) 7_556 . . . ?
N2 C11 C12 C8 -1.0(6) . . . . ?
C9 C8 C12 C11 1.6(5) . . . . ?
C7 C8 C12 C11 -179.1(3) . . . . ?
C6 N5 C13 N4 0.4(4) . . . . ?
C6 N5 C13 C14 -179.8(3) . . . . ?
C7 N4 C13 N5 0.2(4) . . . . ?
C7 N4 C13 C14 -179.6(3) . . . . ?
N5 C13 C14 C15 178.1(4) . . . . ?
N4 C13 C14 C15 -2.1(6) . . . . ?
N5 C13 C14 C18 -2.4(6) . . . . ?
N4 C13 C14 C18 177.4(4) . . . . ?
C18 C14 C15 C16 -0.6(7) . . . . ?
C13 C14 C15 C16 178.9(4) . . . . ?
C17 N3 C16 C15 1.2(10) . . . . ?
C14 C15 C16 N3 -0.4(9) . . . . ?
C16 N3 C17 C18 -1.0(10) . . . . ?
N3 C17 C18 C14 0.0(10) . . . . ?
C15 C14 C18 C17 0.8(7) . . . . ?
C13 C14 C18 C17 -178.8(5) . . . . ?
Cd1 O2 C19 O1 -11.3(3) . . . . ?
Cd1 O2 C19 C20 168.0(3) . . . . ?
Cd1 O1 C19 O2 10.7(3) . . . . ?
Cd1 O1 C19 C20 -168.6(3) . . . . ?
O4 Cd1 C19 O2 169.91(19) 1_565 . . . ?
N1 Cd1 C19 O2 -0.5(2) . . . . ?
N2 Cd1 C19 O2 89.9(2) 7_556 . . . ?
O3 Cd1 C19 O2 -88.8(2) 5_556 . . . ?
O1 Cd1 C19 O2 -169.5(3) . . . . ?
O4 Cd1 C19 O1 -20.6(2) 1_565 . . . ?
N1 Cd1 C19 O1 168.93(18) . . . . ?
O2 Cd1 C19 O1 169.5(3) . . . . ?
N2 Cd1 C19 O1 -100.6(2) 7_556 . . . ?
O3 Cd1 C19 O1 80.6(2) 5_556 . . . ?
O4 Cd1 C19 C20 92.7(12) 1_565 . . . ?
N1 Cd1 C19 C20 -77.8(12) . . . . ?
O2 Cd1 C19 C20 -77.2(12) . . . . ?
N2 Cd1 C19 C20 12.7(12) 7_556 . . . ?
O3 Cd1 C19 C20 -166.1(12) 5_556 . . . ?
O1 Cd1 C19 C20 113.3(13) . . . . ?
O2 C19 C20 C21 21.1(5) . . . . ?
O1 C19 C20 C21 -159.5(3) . . . . ?
Cd1 C19 C20 C21 92.4(12) . . . . ?
O2 C19 C20 C25 -155.6(3) . . . . ?
O1 C19 C20 C25 23.7(5) . . . . ?
Cd1 C19 C20 C25 -84.3(13) . . . . ?
C25 C20 C21 C22 -1.9(5) . . . . ?
C19 C20 C21 C22 -178.7(3) . . . . ?
C20 C21 C22 C23 2.4(5) . . . . ?
C20 C21 C22 C26 -177.0(3) . . . . ?
C21 C22 C23 C24 -1.0(5) . . . . ?
C26 C22 C23 C24 178.4(4) . . . . ?
C22 C23 C24 C25 -0.9(7) . . . . ?
C22 C23 C24 N6 177.3(4) . . . . ?
O6 N6 C24 C23 165.6(8) . . . . ?
O5 N6 C24 C23 -11.1(9) . . . . ?
O6 N6 C24 C25 -16.1(11) . . . . ?
O5 N6 C24 C25 167.2(6) . . . . ?
C23 C24 C25 C20 1.3(7) . . . . ?
N6 C24 C25 C20 -176.8(5) . . . . ?
C21 C20 C25 C24 0.1(6) . . . . ?
C19 C20 C25 C24 176.9(4) . . . . ?
Cd1 O4 C26 O3 -5.6(4) 1_545 . . . ?
Cd1 O4 C26 C22 176.3(2) 1_545 . . . ?
Cd1 O3 C26 O4 -96.3(3) 5_556 . . . ?
Cd1 O3 C26 C22 81.8(3) 5_556 . . . ?
C23 C22 C26 O4 3.0(5) . . . . ?
C21 C22 C26 O4 -177.6(3) . . . . ?
C23 C22 C26 O3 -175.2(3) . . . . ?
C21 C22 C26 O3 4.2(5) . . . . ?
